data_5910196
loop_
_publ_author_name
'Wyckoff, R. W. G.'

_publ_section_title
;
Page 456 from the Structure of Crystals, vol. 3 by Wyckoff R W G. 
published by Interscience Publishers, Inc. in 1951 
;
_journal_name_full 'The Structure of Crystals'
_journal_page_first 456
_journal_page_last 456
_journal_volume 3
_journal_year 1951
_chemical_formula_structural Na3TaF8
_chemical_formula_sum 'F8 Na3 Ta'
_chemical_name_systematic 'Sodium Octafluotantalate'
_space_group_IT_number 15
_symmetry_cell_setting monoclinic
_symmetry_Int_Tables_number 15
_symmetry_space_group_name_Hall '-C 2yc'
_symmetry_space_group_name_H-M 'C 1 2/c 1'
_audit_creation_date 2006-20-07
_audit_creation_method
;
Page 456 from the Structure of Crystals, vol. 3 by Wyckoff R W G. 
published by Interscience Publishers, Inc. in 1951 
;
_audit_update_record 'created by Girish Upreti, Portland State University'
_cell_angle_alpha 90
_cell_angle_beta 120.55
_cell_angle_gamma 90
_cell_length_a 7.05
_cell_length_b 7.05
_cell_length_c 8.05
_cell_volume 344.565
_cod_original_sg_symbol_H-M 'C 2/ c'
_cod_original_formula_sum 'Na3 Ta F8'
_cod_database_code 5910196

loop_
_symmetry_equiv_pos_as_xyz
x,y,z
-x,y,-z+1/2
-x,-y,-z
x,-y,z+1/2
x+1/2,y+1/2,z
-x+1/2,y+1/2,-z+1/2
-x+1/2,-y+1/2,-z
x+1/2,-y+1/2,z+1/2

loop_
_atom_site_fract_x
_atom_site_fract_y
_atom_site_fract_z
_atom_site_label
0.00000 0.56000 0.25000 Ta1
0.00000 0.00000 0.00000 Na1
0.00000 0.00000 0.50000 Na2
-0.01500 0.36500 0.39400 F1
0.00000 0.50000 0.25000 F2
0.17100 0.37500 0.36000 F3
0.12900 0.75000 0.21200 F4
